data_8101434
loop_
_publ_author_name
'Doert, Thomas'
'Rademacher, Otto'

_publ_section_title
;
Crystal structure of dysprosium hydroxide carbonate, DyOHCO~3~
;
_journal_issue 1
_journal_name_full 'Zeitschrift f\"ur Kristallographie - New Crystal Structures'
_journal_page_first 11
_journal_page_last 12
_journal_volume 214
_journal_year 1999
_chemical_formula_structural 'Dy O H C O3'
_chemical_formula_sum 'C H Dy O4'
_chemical_formula_weight 238.51
_chemical_name_common 'Dysprosium hydroxide carbonate'
_space_group_IT_number 19
_symmetry_cell_setting orthorhombic
_symmetry_space_group_name_Hall 'P 2ac 2ab'
_symmetry_space_group_name_H-M 'P 21 21 21'
_cell_angle_alpha 90.00
_cell_angle_beta 90.00
_cell_angle_gamma 90.00
_cell_formula_units_Z 4
_cell_length_a 4.835(1)
_cell_length_b 6.984(1)
_cell_length_c 8.449(1)
_cell_measurement_temperature 293(2)
_cell_volume 285.28(3)
_diffrn_ambient_temperature 293(2)
_exptl_crystal_density_diffrn 5.55
_refine_ls_R_factor_obs 0.0375
_refine_ls_wR_factor_obs 0.0951
_cod_database_code 8101434

loop_
_symmetry_equiv_pos_as_xyz
'x, y, z'
'-x+1/2, -y, z+1/2'
'-x, y+1/2, -z+1/2'
'x+1/2, -y+1/2, -z'

loop_
_atom_site_aniso_label
_atom_site_aniso_U_11
_atom_site_aniso_U_22
_atom_site_aniso_U_33
_atom_site_aniso_U_23
_atom_site_aniso_U_13
_atom_site_aniso_U_12
Dy 0.01555(9) 0.01453(9) 0.01941(10) -0.00102(4) -0.00041(6) 0.00038(6)
C1 0.0133(12) 0.0174(14) 0.0189(13) -0.0008(9) 0.0035(14) 0.0006(10)
O1 0.0168(10) 0.0195(14) 0.0222(14) 0.0016(12) -0.0027(10) -0.0010(11)
O2 0.0181(12) 0.0241(13) 0.0228(12) -0.0066(10) 0.0004(11) 0.0010(12)
O3 0.0152(11) 0.0167(14) 0.0252(15) -0.0003(12) 0.0022(9) 0.0019(10)
O4 0.027(2) 0.0148(10) 0.0222(11) 0.0026(9) -0.0009(13) -0.0012(12)

loop_
_atom_site_label
_atom_site_type_symbol
_atom_site_fract_x
_atom_site_fract_y
_atom_site_fract_z
_atom_site_U_iso_or_equiv
_atom_site_thermal_displace_type
_atom_site_occupancy
_atom_site_calc_flag
_atom_site_refinement_flags
_atom_site_disorder_group
Dy Dy 0.00745(3) 0.11386(3) 0.16386(2) 0.01650(7) Uani 1 d . .
C1 C 0.5037(8) 0.4513(6) 0.1727(4) 0.0165(5) Uani 1 d . .
O1 O 0.2829(7) 0.3969(7) 0.0986(4) 0.0195(5) Uani 1 d . .
O2 O 0.4904(8) 0.5505(5) 0.2973(4) 0.0217(5) Uani 1 d . .
O3 O 0.7405(7) 0.4129(5) 0.1130(5) 0.0191(6) Uani 1 d . .
O4 O 0.0035(9) 0.7942(5) 0.1134(4) 0.0214(5) Uani 1 d . .

loop_
_geom_bond_atom_site_label_1
_geom_bond_atom_site_label_2
_geom_bond_distance
_geom_bond_site_symmetry_2
_geom_bond_publ_flag
Dy O4 2.265(3) 3_545 ?
Dy O4 2.273(3) 1_545 ?
Dy O1 2.446(4) . ?
Dy O2 2.469(4) 3_545 ?
Dy O1 2.470(4) 4_455 ?
Dy O2 2.490(4) 3_645 ?
Dy O3 2.492(4) 1_455 ?
Dy O3 2.603(4) 4_455 ?
Dy O3 2.647(4) 3_645 ?
Dy C1 2.880(4) 4_455 ?
Dy O1 2.880(4) 3_545 ?
Dy C1 2.963(4) 3_645 ?
C1 O2 1.262(5) . ?
C1 O3 1.279(5) . ?
C1 O1 1.295(5) . ?
C1 Dy 2.880(4) 4 ?
C1 Dy 2.963(4) 3_655 ?
O1 Dy 2.470(4) 4 ?
O1 Dy 2.880(4) 3 ?
O2 Dy 2.469(4) 3 ?
O2 Dy 2.490(4) 3_655 ?
O3 Dy 2.492(4) 1_655 ?
O3 Dy 2.603(4) 4 ?
O3 Dy 2.647(4) 3_655 ?
O4 Dy 2.265(3) 3 ?
O4 Dy 2.273(3) 1_565 ?
